data_7227657
loop_
_publ_author_name
'Afkhami, Farhad Akbari'
'Khandar, Ali Akbar'
'Mahmoudi, Ghodrat'
'Maniukiewicz, Waldemar'
'Gurbanov, Atash V.'
'Zubkov, Fedor I.'
'\,Sahin, Onur'
'Yesilel, Okan Zafer'
'Frontera, Antonio'

_publ_section_title
;
 Chelate ring stacking interactions in the supramolecular assemblies of
 Zn(ii)and Cd(ii) coordination compounds: a combined experimental and
 theoretical study
;
_journal_issue 10
_journal_name_full CrystEngComm
_journal_page_first 1389
_journal_paper_doi 10.1039/C6CE02666D
_journal_volume 19
_journal_year 2017
_chemical_formula_moiety 'C72 H52 I2 N16 O4 Zn4, I4 Zn, 4(O)'
_chemical_formula_sum 'C72 H52 I6 N16 O8 Zn5'
_chemical_formula_weight 2357.65
_chemical_name_systematic
;
 ?
;
_space_group_crystal_system monoclinic
_space_group_IT_number 15
_space_group_name_Hall '-C 2yc'
_space_group_name_H-M_alt 'C 1 2/c 1'
_symmetry_space_group_name_Hall '-C 2yc'
_symmetry_space_group_name_H-M 'C 1 2/c 1'
_atom_sites_solution_hydrogens geom
_audit_creation_method SHELXL-2013
_audit_update_record
;
2016-12-29 deposited with the CCDC.
2017-02-08 downloaded from the CCDC.
;
_cell_angle_alpha 90
_cell_angle_beta 98.543(2)
_cell_angle_gamma 90
_cell_formula_units_Z 4
_cell_length_a 29.7670(12)
_cell_length_b 10.3466(4)
_cell_length_c 25.8735(10)
_cell_measurement_reflns_used 6800
_cell_measurement_temperature 100
_cell_measurement_theta_max 28.2
_cell_measurement_theta_min 2.5
_cell_volume 7880.3(5)
_computing_cell_refinement 'STOE IPDS software'
_computing_data_collection 'STOE IPDS software'
_computing_data_reduction 'STOE IPDS software, STOE X-RED'
_computing_structure_refinement 'SHELXL-97 (Sheldrick, 1997)'
_computing_structure_solution 'SHELXS-97 (Sheldrick, 1990)'
_diffrn_ambient_temperature 100
_diffrn_measured_fraction_theta_full 1.000
_diffrn_measured_fraction_theta_max 0.995
_diffrn_measurement_device_type 'STOE IPDS-1'
_diffrn_measurement_method 'omega scans'
_diffrn_radiation_monochromator graphite
_diffrn_radiation_source 'fine-focus sealed tube'
_diffrn_radiation_type MoK\a
_diffrn_radiation_wavelength 0.71073
_diffrn_reflns_av_R_equivalents 0.0728
_diffrn_reflns_av_unetI/netI 0.0595
_diffrn_reflns_Laue_measured_fraction_full 1.000
_diffrn_reflns_Laue_measured_fraction_max 0.995
_diffrn_reflns_limit_h_max 36
_diffrn_reflns_limit_h_min -37
_diffrn_reflns_limit_k_max 12
_diffrn_reflns_limit_k_min -12
_diffrn_reflns_limit_l_max 32
_diffrn_reflns_limit_l_min -32
_diffrn_reflns_number 43440
_diffrn_reflns_point_group_measured_fraction_full 1.000
_diffrn_reflns_point_group_measured_fraction_max 0.995
_diffrn_reflns_theta_full 25.242
_diffrn_reflns_theta_max 26.484
_diffrn_reflns_theta_min 1.384
_exptl_absorpt_coefficient_mu 3.914
_exptl_absorpt_correction_T_max 0.54
_exptl_absorpt_correction_T_min 0.48
_exptl_absorpt_correction_type numerical
_exptl_absorpt_process_details 'Walker, N. & Stuart, D. (1983)'
_exptl_crystal_colour yellow
_exptl_crystal_density_diffrn 1.987
_exptl_crystal_description 'block (fragment)'
_exptl_crystal_F_000 4512
_exptl_crystal_size_max 0.40
_exptl_crystal_size_mid 0.35
_exptl_crystal_size_min 0.32
_refine_diff_density_max 2.058
_refine_diff_density_min -2.637
_refine_diff_density_rms 0.156
_refine_ls_extinction_method none
_refine_ls_goodness_of_fit_ref 1.020
_refine_ls_hydrogen_treatment constr
_refine_ls_matrix_type full
_refine_ls_number_parameters 483
_refine_ls_number_reflns 8113
_refine_ls_number_restraints 0
_refine_ls_restrained_S_all 1.020
_refine_ls_R_factor_all 0.0880
_refine_ls_R_factor_gt 0.0538
_refine_ls_shift/su_max 0.003
_refine_ls_shift/su_mean 0.000
_refine_ls_structure_factor_coef Fsqd
_refine_ls_weighting_details 'w=1/[\s^2^(Fo^2^)+(0.0450P)^2^+118.6107P] where P=(Fo^2^+2Fc^2^)/3'
_refine_ls_weighting_scheme calc
_refine_ls_wR_factor_gt 0.1108
_refine_ls_wR_factor_ref 0.1243
_reflns_Friedel_coverage 0.000
_reflns_number_gt 5835
_reflns_number_total 8113
_reflns_threshold_expression 'I > 2\s(I)'
_cod_data_source_file c6ce02666d2.cif
_cod_data_source_block s1
_cod_depositor_comments 'Adding full bibliography for 7227656--7227662.cif.'
_cod_database_code 7227657
_shelx_space_group_comment
;
The symmetry employed for this shelxl refinement is uniquely defined
by the following loop, which should always be used as a source of
symmetry information in preference to the above space-group names.
They are only intended as comments.
;
_shelxl_version_number 2013-4

loop_
_space_group_symop_operation_xyz
'x, y, z'
'-x, y, -z+1/2'
'x+1/2, y+1/2, z'
'-x+1/2, y+1/2, -z+1/2'
'-x, -y, -z'
'x, -y, z-1/2'
'-x+1/2, -y+1/2, -z'
'x+1/2, -y+1/2, z-1/2'

loop_
_atom_site_label
_atom_site_type_symbol
_atom_site_fract_x
_atom_site_fract_y
_atom_site_fract_z
_atom_site_U_iso_or_equiv
_atom_site_adp_type
_atom_site_occupancy
_atom_site_site_symmetry_order
_atom_site_calc_flag
_atom_site_refinement_flags_posn
_atom_site_refinement_flags_adp
_atom_site_refinement_flags_occupancy
I1 I -0.33523(2) 1.57858(4) 0.14584(2) 0.02798(13) Uani 1 1 d . . .
I2 I 0.03454(2) 0.82050(8) 0.18371(3) 0.0786(3) Uani 1 1 d . . .
I3 I 0.06294(2) 0.51612(6) 0.29532(2) 0.04131(16) Uani 1 1 d . . .
Zn1 Zn -0.25341(3) 1.57436(7) 0.10521(3) 0.02174(18) Uani 1 1 d . . .
Zn2 Zn -0.15526(3) 1.59704(8) 0.00816(3) 0.0262(2) Uani 1 1 d . . .
Zn3 Zn 0.0000 0.67115(14) 0.2500 0.0421(3) Uani 1 2 d S T P
O1 O -0.19450(16) 1.5208(4) 0.06880(17) 0.0222(10) Uani 1 1 d . . .
O1W O -0.4304(3) 1.4055(11) -0.2284(3) 0.114(4) Uani 1 1 d . . .
O2 O -0.29071(16) 1.5451(4) 0.02967(16) 0.0229(10) Uani 1 1 d . . .
N1 N -0.1058(2) 1.5665(6) -0.0430(3) 0.0380(16) Uani 1 1 d . . .
O2W O -0.4909(8) 1.2575(19) -0.2907(9) 0.272(10) Uani 1 1 d . . .
N2 N -0.1250(2) 1.4260(5) 0.0333(2) 0.0241(13) Uani 1 1 d . . .
N3 N -0.1384(2) 1.3621(5) 0.0750(2) 0.0248(13) Uani 1 1 d . . .
N4 N -0.2272(2) 1.4120(5) 0.1495(2) 0.0238(13) Uani 1 1 d . . .
N5 N -0.2147(2) 1.7094(6) 0.1588(2) 0.0237(13) Uani 1 1 d . . .
N6 N -0.26990(19) 1.7633(5) 0.0737(2) 0.0202(12) Uani 1 1 d . . .
N7 N -0.30230(19) 1.7670(5) 0.0300(2) 0.0186(12) Uani 1 1 d . . .
N8 N -0.3656(2) 1.7460(6) -0.0540(2) 0.0261(13) Uani 1 1 d . . .
C1 C -0.0818(3) 1.4557(8) -0.0346(3) 0.039(2) Uani 1 1 d . . .
C3 C -0.0974(3) 1.6438(9) -0.0820(4) 0.056(3) Uani 1 1 d . . .
H3A H -0.1142 1.7217 -0.0882 0.067 Uiso 1 1 calc R U .
C4 C -0.0651(4) 1.6145(11) -0.1136(4) 0.075(4) Uani 1 1 d . . .
H4A H -0.0593 1.6720 -0.1404 0.090 Uiso 1 1 calc R U .
C5 C -0.0416(4) 1.5000(11) -0.1050(5) 0.074(4) Uani 1 1 d . . .
H5A H -0.0204 1.4751 -0.1272 0.089 Uiso 1 1 calc R U .
C6 C -0.0491(3) 1.4216(9) -0.0639(4) 0.051(2) Uani 1 1 d . . .
H6A H -0.0318 1.3451 -0.0561 0.061 Uiso 1 1 calc R U .
C7 C -0.0940(2) 1.3770(7) 0.0097(3) 0.0290(17) Uani 1 1 d . . .
C8 C -0.0716(3) 1.2514(8) 0.0245(3) 0.037(2) Uani 1 1 d . . .
C9 C -0.0762(3) 1.1474(8) -0.0109(4) 0.043(2) Uani 1 1 d . . .
H9A H -0.0927 1.1574 -0.0451 0.052 Uiso 1 1 calc R U .
C10 C -0.0563(3) 1.0305(9) 0.0049(5) 0.059(3) Uani 1 1 d . . .
H10A H -0.0601 0.9585 -0.0182 0.071 Uiso 1 1 calc R U .
C11 C -0.0311(4) 1.0175(11) 0.0535(5) 0.065(3) Uani 1 1 d . . .
H11A H -0.0170 0.9371 0.0634 0.078 Uiso 1 1 calc R U .
C12 C -0.0260(3) 1.1183(10) 0.0882(4) 0.056(3) Uani 1 1 d . . .
H12A H -0.0079 1.1086 0.1214 0.067 Uiso 1 1 calc R U .
C13 C -0.0475(3) 1.2342(9) 0.0743(4) 0.045(2) Uani 1 1 d . . .
H13A H -0.0458 1.3027 0.0990 0.055 Uiso 1 1 calc R U .
C14 C -0.1729(2) 1.4236(6) 0.0902(2) 0.0227(15) Uani 1 1 d . . .
C15 C -0.1870(2) 1.3703(6) 0.1391(2) 0.0209(15) Uani 1 1 d . . .
C16 C -0.2413(3) 1.3712(7) 0.1940(3) 0.0308(17) Uani 1 1 d . . .
H16A H -0.2704 1.3967 0.2012 0.037 Uiso 1 1 calc R U .
C17 C -0.2143(3) 1.2928(7) 0.2295(3) 0.0326(18) Uani 1 1 d . . .
H17A H -0.2247 1.2664 0.2609 0.039 Uiso 1 1 calc R U .
C18 C -0.1729(3) 1.2542(7) 0.2191(3) 0.0280(17) Uani 1 1 d . . .
H18A H -0.1537 1.2025 0.2434 0.034 Uiso 1 1 calc R U .
C19 C -0.1593(3) 1.2912(6) 0.1726(3) 0.0254(16) Uani 1 1 d . . .
H19A H -0.1310 1.2623 0.1638 0.030 Uiso 1 1 calc R U .
C20 C -0.2260(2) 1.8352(6) 0.1502(2) 0.0218(15) Uani 1 1 d . . .
C21 C -0.2054(3) 1.9329(7) 0.1813(3) 0.0303(17) Uani 1 1 d . . .
H21A H -0.2143 2.0203 0.1750 0.036 Uiso 1 1 calc R U .
C22 C -0.1712(3) 1.9011(8) 0.2219(3) 0.0328(18) Uani 1 1 d . . .
H22A H -0.1562 1.9670 0.2436 0.039 Uiso 1 1 calc R U .
C23 C -0.1594(2) 1.7751(8) 0.2306(3) 0.0300(17) Uani 1 1 d . . .
H23A H -0.1362 1.7516 0.2583 0.036 Uiso 1 1 calc R U .
C24 C -0.1820(3) 1.6815(7) 0.1980(3) 0.0290(17) Uani 1 1 d . . .
H24A H -0.1736 1.5935 0.2041 0.035 Uiso 1 1 calc R U .
C25 C -0.2605(2) 1.8627(7) 0.1031(3) 0.0235(15) Uani 1 1 d . . .
C26 C -0.2812(2) 1.9948(7) 0.0953(3) 0.0255(16) Uani 1 1 d . . .
C27 C -0.3076(3) 2.0417(8) 0.1315(3) 0.042(2) Uani 1 1 d . . .
H27A H -0.3133 1.9895 0.1600 0.050 Uiso 1 1 calc R U .
C28 C -0.3253(3) 2.1654(9) 0.1251(3) 0.047(2) Uani 1 1 d . . .
H28A H -0.3437 2.1981 0.1492 0.056 Uiso 1 1 calc R U .
C29 C -0.3164(3) 2.2412(8) 0.0841(3) 0.040(2) Uani 1 1 d . . .
H29A H -0.3282 2.3266 0.0803 0.049 Uiso 1 1 calc R U .
C30 C -0.2907(3) 2.1941(7) 0.0489(3) 0.0327(18) Uani 1 1 d . . .
H30A H -0.2850 2.2469 0.0206 0.039 Uiso 1 1 calc R U .
C31 C -0.2730(3) 2.0710(7) 0.0538(3) 0.0283(16) Uani 1 1 d . . .
H31A H -0.2554 2.0387 0.0289 0.034 Uiso 1 1 calc R U .
C32 C -0.3093(2) 1.6458(7) 0.0106(2) 0.0217(15) Uani 1 1 d . . .
C33 C -0.3436(2) 1.6360(7) -0.0388(2) 0.0221(15) Uani 1 1 d . . .
C34 C -0.3499(2) 1.5221(7) -0.0663(3) 0.0273(16) Uani 1 1 d . . .
H34A H -0.3343 1.4454 -0.0540 0.033 Uiso 1 1 calc R U .
C35 C -0.3800(3) 1.5237(9) -0.1129(3) 0.0362(19) Uani 1 1 d . . .
H35A H -0.3850 1.4475 -0.1334 0.043 Uiso 1 1 calc R U .
C36 C -0.4023(3) 1.6353(9) -0.1289(3) 0.0368(19) Uani 1 1 d . . .
H36A H -0.4227 1.6375 -0.1608 0.044 Uiso 1 1 calc R U .
C37 C -0.3950(3) 1.7457(8) -0.0980(3) 0.0338(18) Uani 1 1 d . . .
H37A H -0.4115 1.8223 -0.1085 0.041 Uiso 1 1 calc R U .

loop_
_atom_site_aniso_label
_atom_site_aniso_U_11
_atom_site_aniso_U_22
_atom_site_aniso_U_33
_atom_site_aniso_U_23
_atom_site_aniso_U_13
_atom_site_aniso_U_12
I1 0.0364(3) 0.0257(2) 0.0238(2) 0.00164(19) 0.0112(2) 0.0003(2)
I2 0.0480(4) 0.0783(5) 0.0990(6) 0.0529(5) -0.0234(4) -0.0191(4)
I3 0.0404(3) 0.0413(3) 0.0387(3) -0.0023(2) -0.0059(2) 0.0075(3)
Zn1 0.0286(5) 0.0176(4) 0.0196(4) 0.0021(3) 0.0054(3) 0.0013(3)
Zn2 0.0283(5) 0.0211(4) 0.0307(4) 0.0070(3) 0.0087(4) 0.0035(4)
Zn3 0.0344(8) 0.0377(8) 0.0496(8) 0.000 -0.0087(6) 0.000
O1 0.025(3) 0.018(2) 0.024(2) 0.0026(19) 0.009(2) 0.002(2)
O1W 0.089(7) 0.174(11) 0.078(6) -0.027(6) 0.007(5) -0.057(7)
O2 0.031(3) 0.017(2) 0.021(2) -0.0014(19) 0.006(2) 0.002(2)
N1 0.033(4) 0.037(4) 0.047(4) 0.015(3) 0.018(3) 0.005(3)
O2W 0.34(3) 0.182(17) 0.33(3) 0.028(17) 0.15(2) 0.032(18)
N2 0.029(3) 0.016(3) 0.028(3) 0.004(2) 0.008(3) 0.005(3)
N3 0.030(4) 0.022(3) 0.025(3) 0.002(2) 0.012(3) 0.003(3)
N4 0.030(3) 0.020(3) 0.022(3) 0.003(2) 0.006(2) 0.003(3)
N5 0.025(3) 0.026(3) 0.021(3) -0.001(2) 0.004(2) -0.005(3)
N6 0.023(3) 0.019(3) 0.021(3) 0.003(2) 0.009(2) 0.000(2)
N7 0.021(3) 0.016(3) 0.020(3) 0.002(2) 0.007(2) -0.002(2)
N8 0.026(3) 0.027(3) 0.026(3) 0.007(3) 0.004(3) 0.000(3)
C1 0.032(5) 0.043(5) 0.046(5) 0.016(4) 0.016(4) 0.005(4)
C3 0.054(6) 0.051(6) 0.069(6) 0.037(5) 0.031(5) 0.018(5)
C4 0.085(8) 0.072(7) 0.084(8) 0.048(6) 0.063(7) 0.029(6)
C5 0.081(8) 0.064(7) 0.095(8) 0.033(6) 0.067(7) 0.024(6)
C6 0.048(6) 0.045(5) 0.067(6) 0.022(5) 0.035(5) 0.018(5)
C7 0.022(4) 0.035(4) 0.032(4) 0.004(3) 0.009(3) 0.003(3)
C8 0.036(5) 0.034(4) 0.047(5) 0.017(4) 0.023(4) 0.008(4)
C9 0.042(5) 0.040(5) 0.054(5) 0.007(4) 0.033(4) 0.011(4)
C10 0.054(7) 0.039(5) 0.095(8) -0.001(5) 0.049(6) 0.005(5)
C11 0.050(6) 0.062(7) 0.096(8) 0.040(7) 0.054(6) 0.031(5)
C12 0.042(6) 0.064(7) 0.069(6) 0.028(5) 0.030(5) 0.023(5)
C13 0.032(5) 0.051(5) 0.058(5) 0.018(4) 0.024(4) 0.016(4)
C14 0.029(4) 0.015(3) 0.024(3) -0.001(3) 0.003(3) -0.006(3)
C15 0.031(4) 0.014(3) 0.019(3) -0.001(3) 0.006(3) -0.004(3)
C16 0.039(5) 0.032(4) 0.023(4) 0.004(3) 0.011(3) 0.002(4)
C17 0.053(5) 0.024(4) 0.022(4) 0.004(3) 0.010(4) -0.003(4)
C18 0.039(5) 0.020(4) 0.023(3) 0.006(3) -0.003(3) -0.001(3)
C19 0.034(4) 0.018(3) 0.024(3) 0.004(3) 0.005(3) 0.001(3)
C20 0.026(4) 0.023(4) 0.019(3) -0.001(3) 0.014(3) -0.007(3)
C21 0.041(5) 0.024(4) 0.028(4) -0.003(3) 0.010(3) -0.002(3)
C22 0.036(5) 0.036(5) 0.029(4) -0.010(3) 0.014(3) -0.010(4)
C23 0.022(4) 0.049(5) 0.019(3) -0.002(3) 0.000(3) -0.006(4)
C24 0.033(4) 0.032(4) 0.023(3) -0.002(3) 0.007(3) 0.001(3)
C25 0.026(4) 0.025(4) 0.023(3) 0.000(3) 0.012(3) -0.003(3)
C26 0.030(4) 0.021(4) 0.025(3) -0.005(3) 0.001(3) 0.000(3)
C27 0.058(6) 0.033(5) 0.041(5) 0.000(4) 0.027(4) 0.006(4)
C28 0.056(6) 0.046(5) 0.041(5) -0.011(4) 0.020(4) 0.014(5)
C29 0.045(5) 0.021(4) 0.051(5) -0.005(4) -0.006(4) 0.001(4)
C30 0.035(5) 0.023(4) 0.038(4) 0.004(3) -0.002(4) -0.006(3)
C31 0.032(4) 0.027(4) 0.026(3) -0.001(3) 0.005(3) -0.005(3)
C32 0.023(4) 0.027(4) 0.018(3) 0.004(3) 0.011(3) 0.001(3)
C33 0.023(4) 0.024(4) 0.023(3) 0.004(3) 0.013(3) -0.002(3)
C34 0.021(4) 0.035(4) 0.028(4) -0.006(3) 0.014(3) 0.000(3)
C35 0.029(4) 0.055(5) 0.025(4) -0.009(4) 0.008(3) -0.010(4)
C36 0.026(4) 0.054(5) 0.029(4) 0.002(4) 0.001(3) -0.003(4)
C37 0.030(4) 0.039(5) 0.032(4) 0.011(3) 0.005(3) 0.001(4)

loop_
_atom_type_symbol
_atom_type_description
_atom_type_scat_dispersion_real
_atom_type_scat_dispersion_imag
_atom_type_scat_source
C C 0.0033 0.0016 'International Tables Vol C Tables 4.2.6.8 and 6.1.1.4'
H H 0.0000 0.0000 'International Tables Vol C Tables 4.2.6.8 and 6.1.1.4'
N N 0.0061 0.0033 'International Tables Vol C Tables 4.2.6.8 and 6.1.1.4'
O O 0.0106 0.0060 'International Tables Vol C Tables 4.2.6.8 and 6.1.1.4'
Zn Zn 0.2839 1.4301 'International Tables Vol C Tables 4.2.6.8 and 6.1.1.4'
I I -0.4742 1.8119 'International Tables Vol C Tables 4.2.6.8 and 6.1.1.4'

loop_
_geom_angle_atom_site_label_1
_geom_angle_atom_site_label_2
_geom_angle_atom_site_label_3
_geom_angle
_geom_angle_site_symmetry_1
_geom_angle_site_symmetry_3
N4 Zn1 O2 119.1(2) . .
N4 Zn1 N6 166.8(2) . .
O2 Zn1 N6 73.84(19) . .
N4 Zn1 N5 92.7(2) . .
O2 Zn1 N5 146.58(19) . .
N6 Zn1 N5 74.1(2) . .
N4 Zn1 O1 77.12(19) . .
O2 Zn1 O1 84.85(17) . .
N6 Zn1 O1 102.76(18) . .
N5 Zn1 O1 93.14(19) . .
N4 Zn1 I1 94.60(15) . .
O2 Zn1 I1 89.00(13) . .
N6 Zn1 I1 88.02(14) . .
N5 Zn1 I1 99.16(15) . .
O1 Zn1 I1 165.53(12) . .
N7 Zn2 N2 163.6(2) 7_485 .
N7 Zn2 N8 81.2(2) 7_485 7_485
N2 Zn2 N8 114.8(2) . 7_485
N7 Zn2 N1 103.6(2) 7_485 .
N2 Zn2 N1 76.0(2) . .
N8 Zn2 N1 107.3(3) 7_485 .
N7 Zn2 O1 103.40(19) 7_485 .
N2 Zn2 O1 73.91(19) . .
N8 Zn2 O1 91.02(19) 7_485 .
N1 Zn2 O1 149.3(2) . .
I3 Zn3 I3 104.12(6) 2 .
I3 Zn3 I2 109.28(2) 2 2
I3 Zn3 I2 113.12(2) . 2
I3 Zn3 I2 113.12(2) 2 .
I3 Zn3 I2 109.29(2) . .
I2 Zn3 I2 107.99(7) 2 .
C14 O1 Zn1 113.5(4) . .
C14 O1 Zn2 107.5(4) . .
Zn1 O1 Zn2 138.7(2) . .
C32 O2 Zn1 112.7(4) . .
C3 N1 C1 118.4(7) . .
C3 N1 Zn2 126.7(6) . .
C1 N1 Zn2 114.8(5) . .
C7 N2 N3 119.7(6) . .
C7 N2 Zn2 120.3(5) . .
N3 N2 Zn2 120.0(4) . .
C14 N3 N2 109.4(5) . .
C15 N4 C16 118.0(6) . .
C15 N4 Zn1 114.6(4) . .
C16 N4 Zn1 125.1(5) . .
C24 N5 C20 118.0(6) . .
C24 N5 Zn1 127.3(5) . .
C20 N5 Zn1 114.7(4) . .
C25 N6 N7 122.0(6) . .
C25 N6 Zn1 119.2(4) . .
N7 N6 Zn1 115.5(4) . .
C32 N7 N6 109.3(5) . .
C32 N7 Zn2 114.1(4) . 7_485
N6 N7 Zn2 136.4(4) . 7_485
C37 N8 C33 118.7(6) . .
C37 N8 Zn2 127.0(5) . 7_485
C33 N8 Zn2 114.1(5) . 7_485
N1 C1 C6 122.1(7) . .
N1 C1 C7 113.9(7) . .
C6 C1 C7 124.0(7) . .
N1 C3 C4 122.5(8) . .
C5 C4 C3 118.3(8) . .
C4 C5 C6 119.5(9) . .
C1 C6 C5 119.1(8) . .
N2 C7 C8 123.3(6) . .
N2 C7 C1 115.0(7) . .
C8 C7 C1 121.7(6) . .
C13 C8 C9 119.5(8) . .
C13 C8 C7 120.1(8) . .
C9 C8 C7 120.3(8) . .
C10 C9 C8 118.7(9) . .
C11 C10 C9 120.6(10) . .
C12 C11 C10 121.2(9) . .
C11 C12 C13 119.4(10) . .
C12 C13 C8 120.5(9) . .
O1 C14 N3 128.1(6) . .
O1 C14 C15 118.1(6) . .
N3 C14 C15 113.8(6) . .
N4 C15 C19 122.6(6) . .
N4 C15 C14 115.0(6) . .
C19 C15 C14 122.3(6) . .
N4 C16 C17 121.7(7) . .
C18 C17 C16 119.4(6) . .
C17 C18 C19 119.0(7) . .
C15 C19 C18 119.2(7) . .
N5 C20 C21 122.1(7) . .
N5 C20 C25 116.0(6) . .
C21 C20 C25 121.8(6) . .
C20 C21 C22 118.7(7) . .
C23 C22 C21 119.6(7) . .
C22 C23 C24 118.6(7) . .
N5 C24 C23 123.0(7) . .
N6 C25 C20 113.1(6) . .
N6 C25 C26 126.9(6) . .
C20 C25 C26 120.0(6) . .
C31 C26 C27 120.3(7) . .
C31 C26 C25 120.6(6) . .
C27 C26 C25 119.1(6) . .
C28 C27 C26 118.9(7) . .
C29 C28 C27 120.3(7) . .
C30 C29 C28 120.2(8) . .
C29 C30 C31 120.9(7) . .
C30 C31 C26 119.4(7) . .
O2 C32 N7 126.3(6) . .
O2 C32 C33 118.8(6) . .
N7 C32 C33 114.9(6) . .
N8 C33 C34 123.5(7) . .
N8 C33 C32 115.4(6) . .
C34 C33 C32 121.1(6) . .
C33 C34 C35 117.3(7) . .
C36 C35 C34 119.7(8) . .
C35 C36 C37 119.5(7) . .
N8 C37 C36 121.4(7) . .

loop_
_geom_bond_atom_site_label_1
_geom_bond_atom_site_label_2
_geom_bond_distance
_geom_bond_site_symmetry_2
I1 Zn1 2.7928(9) .
I2 Zn3 2.6288(11) .
I3 Zn3 2.6087(10) .
Zn1 N4 2.116(6) .
Zn1 O2 2.121(5) .
Zn1 N6 2.147(5) .
Zn1 N5 2.174(6) .
Zn1 O1 2.182(4) .
Zn2 N7 2.044(5) 7_485
Zn2 N2 2.047(6) .
Zn2 N8 2.052(6) 7_485
Zn2 N1 2.146(6) .
Zn2 O1 2.235(4) .
Zn3 I3 2.6087(10) 2
Zn3 I2 2.6288(11) 2
O1 C14 1.275(8) .
O2 C32 1.247(8) .
N1 C3 1.340(10) .
N1 C1 1.350(10) .
N2 C7 1.285(9) .
N2 N3 1.376(7) .
N3 C14 1.315(9) .
N4 C15 1.338(9) .
N4 C16 1.350(8) .
N5 C24 1.330(9) .
N5 C20 1.355(9) .
N6 C25 1.285(9) .
N6 N7 1.374(7) .
N7 C32 1.355(9) .
N7 Zn2 2.044(5) 7_485
N8 C37 1.329(9) .
N8 C33 1.343(9) .
N8 Zn2 2.052(6) 7_485
C1 C6 1.366(11) .
C1 C7 1.493(10) .
C3 C4 1.383(12) .
C4 C5 1.377(14) .
C5 C6 1.383(12) .
C7 C8 1.483(11) .
C8 C13 1.390(12) .
C8 C9 1.408(12) .
C9 C10 1.382(13) .
C10 C11 1.373(15) .
C11 C12 1.368(15) .
C12 C13 1.381(12) .
C14 C15 1.497(9) .
C15 C19 1.374(9) .
C16 C17 1.388(10) .
C17 C18 1.360(11) .
C18 C19 1.380(9) .
C20 C21 1.378(10) .
C20 C25 1.500(10) .
C21 C22 1.390(11) .
C22 C23 1.360(11) .
C23 C24 1.390(10) .
C25 C26 1.500(10) .
C26 C31 1.380(10) .
C26 C27 1.397(10) .
C27 C28 1.385(12) .
C28 C29 1.377(12) .
C29 C30 1.363(11) .
C30 C31 1.377(10) .
C32 C33 1.515(10) .
C33 C34 1.375(10) .
C34 C35 1.391(10) .
C35 C36 1.366(12) .
C36 C37 1.393(11) .
